data_4025515
loop_
_publ_author_name
'Yuanping Jie'
'Peter Livant'
'Hui Li'
'Minmin Yang'
'Wei Zhu'
'Vince Cammarata'
'Philip Almond'
'Tyler Sullens'
'Yu Qin'
'Eric Bakker'

_publ_section_title
;
 An Acyclic Trialkylamine Virtually Planar at Nitrogen. Some Chemical
 Consequences of Nitrogen Planarity
;
_journal_name_full 'Journal of Organic Chemistry'
_journal_page_first 4472
_journal_page_last 4479
_journal_paper_doi 10.1021/jo100628v
_journal_volume 75
_journal_year 2010
_chemical_formula_sum 'C9 H22 Cl N O6'
_chemical_formula_weight 275.73
_chemical_name_systematic
; 
 ? 
;
_space_group_IT_number 2
_symmetry_cell_setting triclinic
_symmetry_space_group_name_Hall '-P 1'
_symmetry_space_group_name_H-M 'P -1'
_atom_sites_solution_hydrogens geom
_atom_sites_solution_primary direct
_atom_sites_solution_secondary difmap
_audit_creation_method SHELXL-97
_cell_angle_alpha 92.2850(10)
_cell_angle_beta 102.8470(10)
_cell_angle_gamma 91.2820(10)
_cell_formula_units_Z 2
_cell_length_a 6.8927(4)
_cell_length_b 8.2335(5)
_cell_length_c 11.2422(7)
_cell_measurement_reflns_used 2805
_cell_measurement_temperature 153(2)
_cell_measurement_theta_max 28.32
_cell_measurement_theta_min 1.86
_cell_volume 621.22(7)
_computing_cell_refinement 'Bruker SMART'
_computing_data_collection 'Bruker SMART'
_computing_data_reduction 'Bruker SAINT'
_computing_molecular_graphics 'SHELXP-97 (Sheldrick, 1997)'
_computing_publication_material 'SHELXCIF-97 (Sheldrick, 1997)'
_computing_structure_refinement 'SHELXL-97 (Sheldrick, 1997)'
_computing_structure_solution 'SHELXS-97 (Sheldrick, 1990)'
_diffrn_ambient_temperature 153(2)
_diffrn_measured_fraction_theta_full 0.978
_diffrn_measured_fraction_theta_max 0.978
_diffrn_measurement_device_type 'CCD area detector'
_diffrn_measurement_method 'phi and omega scans'
_diffrn_radiation_monochromator graphite
_diffrn_radiation_source 'fine-focus sealed tube'
_diffrn_radiation_type MoK\a
_diffrn_radiation_wavelength 0.71073
_diffrn_reflns_av_R_equivalents 0.0215
_diffrn_reflns_av_sigmaI/netI 0.0293
_diffrn_reflns_limit_h_max 9
_diffrn_reflns_limit_h_min -9
_diffrn_reflns_limit_k_max 10
_diffrn_reflns_limit_k_min -10
_diffrn_reflns_limit_l_max 14
_diffrn_reflns_limit_l_min -14
_diffrn_reflns_number 6210
_diffrn_reflns_theta_full 28.32
_diffrn_reflns_theta_max 28.32
_diffrn_reflns_theta_min 1.86
_diffrn_standards_decay_% 0
_diffrn_standards_interval_count na
_diffrn_standards_interval_time na
_diffrn_standards_number 0
_exptl_absorpt_coefficient_mu 0.325
_exptl_absorpt_correction_T_max 0.948
_exptl_absorpt_correction_T_min 0.913
_exptl_absorpt_correction_type multi-scan
_exptl_absorpt_process_details SADABS
_exptl_crystal_colour colorless
_exptl_crystal_density_diffrn 1.474
_exptl_crystal_density_meas ?
_exptl_crystal_density_method 'not measured'
_exptl_crystal_description prism
_exptl_crystal_F_000 296
_exptl_crystal_size_max 0.280
_exptl_crystal_size_mid 0.278
_exptl_crystal_size_min 0.165
_refine_diff_density_max 0.379
_refine_diff_density_min -0.219
_refine_diff_density_rms 0.051
_refine_ls_extinction_coef 0.079(7)
_refine_ls_extinction_expression Fc^*^=kFc[1+0.001xFc^2^\l^3^/sin(2\q)]^-1/4^
_refine_ls_extinction_method SHELXL
_refine_ls_goodness_of_fit_ref 1.068
_refine_ls_hydrogen_treatment mixed
_refine_ls_matrix_type full
_refine_ls_number_parameters 243
_refine_ls_number_reflns 3019
_refine_ls_number_restraints 0
_refine_ls_restrained_S_all 1.068
_refine_ls_R_factor_all 0.0313
_refine_ls_R_factor_gt 0.0297
_refine_ls_shift/su_max 0.004
_refine_ls_shift/su_mean 0.001
_refine_ls_structure_factor_coef Fsqd
_refine_ls_weighting_details 'calc w=1/[\s^2^(Fo^2^)+(0.0499P)^2^+0.0984P] where P=(Fo^2^+2Fc^2^)/3'
_refine_ls_weighting_scheme calc
_refine_ls_wR_factor_gt 0.0831
_refine_ls_wR_factor_ref 0.0842
_reflns_number_gt 2805
_reflns_number_total 3019
_reflns_threshold_expression >2sigma(I)
_cod_data_source_file jo100628v_si_003.cif
_cod_data_source_block p-1
_cod_depositor_comments
;
The following automatic conversions were performed:

'_exptl_absorpt_correction_type' value 'Multi-scan' changed to
'multi-scan' according to the built-in table from CIF Core dictionary
named 'cif_core.dic' version 2.4.1 from 2010-06-29.

Automatic conversion script
Id: cif_fix_values 1646 2011-03-28 12:23:43Z adriana 

The following automatic conversions were performed:

'_exptl_crystal_density_meas' value 'nm' was changed to '?' - the
value is perceived as not measured.

Automatic conversion script
Id: cif_fix_values 3008 2015-01-20 13:52:24Z robertas 
;
_cod_original_cell_volume 621.22(6)
_cod_database_code 4025515

loop_
_symmetry_equiv_pos_as_xyz
'x, y, z'
'-x, -y, -z'

loop_
_atom_site_label
_atom_site_type_symbol
_atom_site_fract_x
_atom_site_fract_y
_atom_site_fract_z
_atom_site_U_iso_or_equiv
_atom_site_adp_type
_atom_site_occupancy
_atom_site_symmetry_multiplicity
_atom_site_calc_flag
_atom_site_refinement_flags
_atom_site_disorder_assembly
_atom_site_disorder_group
Cl1 Cl 0.50100(4) 0.61215(3) 0.81232(2) 0.02694(11) Uani 1 1 d . . .
O3 O 0.16907(12) 0.17535(9) 1.00167(7) 0.02465(18) Uani 1 1 d . . .
O6 O -0.46385(11) 0.23196(11) 0.56263(8) 0.02730(18) Uani 1 1 d . . .
O5 O -0.36887(10) -0.10950(9) 0.67299(7) 0.02287(17) Uani 1 1 d . . .
O4 O -0.44110(11) 0.23670(11) 0.85110(8) 0.02757(19) Uani 1 1 d . . .
N1 N -0.12595(12) 0.17035(9) 0.73757(7) 0.01493(17) Uani 1 1 d . . .
O2 O 0.06068(12) 0.51167(9) 0.68675(7) 0.02457(18) Uani 1 1 d . . .
O1 O 0.21374(12) -0.00145(10) 0.63643(7) 0.02525(18) Uani 1 1 d . . .
C9 C -0.03559(14) 0.00343(11) 0.75922(8) 0.01628(19) Uani 1 1 d . . .
C8 C -0.09609(14) 0.28573(11) 0.85029(8) 0.01631(19) Uani 1 1 d . . .
C7 C -0.10335(14) 0.24943(12) 0.62035(8) 0.01748(19) Uani 1 1 d . . .
C6 C 0.11417(14) 0.30835(12) 0.92611(9) 0.0189(2) Uani 1 1 d . . .
C5 C 0.18339(14) -0.00913(12) 0.75760(9) 0.0200(2) Uani 1 1 d . . .
C4 C -0.16324(14) -0.12016(12) 0.66876(9) 0.0201(2) Uani 1 1 d . . .
C3 C 0.08093(15) 0.35770(12) 0.62932(9) 0.0203(2) Uani 1 1 d . . .
C2 C -0.24513(15) 0.23409(12) 0.92470(9) 0.0204(2) Uani 1 1 d . . .
C1 C -0.29538(15) 0.33850(13) 0.57124(10) 0.0230(2) Uani 1 1 d . . .
H81 H -0.1305(18) 0.3884(16) 0.8199(11) 0.015(3) Uiso 1 1 d . . .
H11 H -0.309(2) 0.4276(18) 0.6270(13) 0.025(3) Uiso 1 1 d . . .
H91 H -0.0506(17) -0.0190(14) 0.8366(11) 0.012(3) Uiso 1 1 d . . .
H71 H -0.0960(19) 0.1609(16) 0.5639(12) 0.019(3) Uiso 1 1 d . . .
H21 H -0.228(2) 0.3043(17) 0.9953(13) 0.026(3) Uiso 1 1 d . . .
H62 H 0.211(2) 0.3211(16) 0.8748(13) 0.026(3) Uiso 1 1 d . . .
H32 H 0.200(2) 0.3086(17) 0.6724(12) 0.026(3) Uiso 1 1 d . . .
H42 H -0.1180(19) -0.2238(17) 0.6897(12) 0.020(3) Uiso 1 1 d . . .
H31 H 0.092(2) 0.3724(17) 0.5434(13) 0.027(3) Uiso 1 1 d . . .
H1 H -0.257(2) 0.1446(17) 0.7215(12) 0.022(3) Uiso 1 1 d . . .
H61 H 0.113(2) 0.4085(16) 0.9768(12) 0.021(3) Uiso 1 1 d . . .
H41 H -0.155(2) -0.1014(16) 0.5864(12) 0.022(3) Uiso 1 1 d . . .
H22 H -0.2252(19) 0.1265(17) 0.9487(12) 0.019(3) Uiso 1 1 d . . .
H52 H 0.265(2) 0.0719(17) 0.8119(13) 0.027(3) Uiso 1 1 d . . .
H51 H 0.218(2) -0.1138(18) 0.7879(13) 0.026(3) Uiso 1 1 d . . .
H12 H -0.289(2) 0.3786(18) 0.4915(13) 0.029(3) Uiso 1 1 d . . .
H6' H -0.496(2) 0.1937(19) 0.4931(16) 0.035(4) Uiso 1 1 d . . .
H3' H 0.268(3) 0.203(2) 1.0470(16) 0.038(4) Uiso 1 1 d . . .
H5' H -0.393(3) -0.185(2) 0.7160(16) 0.046(5) Uiso 1 1 d . . .
H1' H 0.332(3) 0.020(2) 0.6446(15) 0.043(4) Uiso 1 1 d . . .
H2' H 0.171(3) 0.546(2) 0.7132(17) 0.051(5) Uiso 1 1 d . . .
H4' H -0.463(3) 0.331(2) 0.8397(16) 0.047(5) Uiso 1 1 d . . .

loop_
_atom_site_aniso_label
_atom_site_aniso_U_11
_atom_site_aniso_U_22
_atom_site_aniso_U_33
_atom_site_aniso_U_23
_atom_site_aniso_U_13
_atom_site_aniso_U_12
Cl1 0.02280(15) 0.02405(15) 0.03115(16) 0.00152(10) 0.00037(10) -0.00305(10)
O3 0.0229(4) 0.0254(4) 0.0218(4) 0.0040(3) -0.0034(3) -0.0037(3)
O6 0.0178(4) 0.0384(4) 0.0232(4) 0.0027(3) -0.0006(3) -0.0043(3)
O5 0.0166(3) 0.0217(4) 0.0294(4) 0.0014(3) 0.0038(3) -0.0038(3)
O4 0.0161(4) 0.0266(4) 0.0407(5) 0.0013(3) 0.0081(3) -0.0016(3)
N1 0.0128(4) 0.0154(4) 0.0162(4) -0.0005(3) 0.0028(3) -0.0010(3)
O2 0.0209(4) 0.0183(3) 0.0332(4) -0.0009(3) 0.0041(3) -0.0029(3)
O1 0.0174(4) 0.0343(4) 0.0248(4) -0.0026(3) 0.0069(3) 0.0013(3)
C9 0.0161(4) 0.0143(4) 0.0180(4) 0.0002(3) 0.0032(3) -0.0002(3)
C8 0.0164(4) 0.0152(4) 0.0174(4) -0.0019(3) 0.0044(3) -0.0010(3)
C7 0.0171(4) 0.0190(4) 0.0160(4) 0.0013(3) 0.0029(3) -0.0005(3)
C6 0.0179(4) 0.0175(4) 0.0199(4) -0.0013(3) 0.0019(4) -0.0024(3)
C5 0.0160(4) 0.0205(5) 0.0223(5) -0.0009(4) 0.0018(3) 0.0018(3)
C4 0.0171(4) 0.0177(4) 0.0247(5) -0.0038(4) 0.0041(4) -0.0019(3)
C3 0.0191(5) 0.0199(5) 0.0224(5) 0.0020(4) 0.0060(4) -0.0011(4)
C2 0.0193(5) 0.0204(5) 0.0231(5) -0.0017(4) 0.0088(4) -0.0016(4)
C1 0.0184(5) 0.0251(5) 0.0233(5) 0.0046(4) -0.0005(4) 0.0005(4)

loop_
_atom_type_symbol
_atom_type_description
_atom_type_scat_dispersion_real
_atom_type_scat_dispersion_imag
_atom_type_scat_source
C C 0.0033 0.0016 'International Tables Vol C Tables 4.2.6.8 and 6.1.1.4'
N N 0.0061 0.0033 'International Tables Vol C Tables 4.2.6.8 and 6.1.1.4'
O O 0.0106 0.0060 'International Tables Vol C Tables 4.2.6.8 and 6.1.1.4'
Si Si 0.0817 0.0704 'International Tables Vol C Tables 4.2.6.8 and 6.1.1.4'
Cl Cl 0.1484 0.1585 'International Tables Vol C Tables 4.2.6.8 and 6.1.1.4'
H H 0.0000 0.0000 'International Tables Vol C Tables 4.2.6.8 and 6.1.1.4'

loop_
_geom_angle_atom_site_label_1
_geom_angle_atom_site_label_2
_geom_angle_atom_site_label_3
_geom_angle
_geom_angle_site_symmetry_1
_geom_angle_site_symmetry_3
_geom_angle_publ_flag
C6 O3 H3' 105.7(12) . . ?
C1 O6 H6' 108.2(11) . . ?
C4 O5 H5' 106.4(12) . . ?
C2 O4 H4' 105.6(13) . . ?
C8 N1 C9 115.46(7) . . ?
C8 N1 C7 115.15(7) . . ?
C9 N1 C7 116.08(7) . . ?
C8 N1 H1 103.2(8) . . ?
C9 N1 H1 101.6(9) . . ?
C7 N1 H1 102.2(8) . . ?
C3 O2 H2' 105.6(13) . . ?
C5 O1 H1' 105.3(12) . . ?
C5 C9 C4 111.24(8) . . ?
C5 C9 N1 116.80(8) . . ?
C4 C9 N1 108.34(7) . . ?
C5 C9 H91 108.1(7) . . ?
C4 C9 H91 108.1(7) . . ?
N1 C9 H91 103.7(7) . . ?
C6 C8 C2 113.05(8) . . ?
C6 C8 N1 116.63(8) . . ?
C2 C8 N1 107.74(7) . . ?
C6 C8 H81 105.3(8) . . ?
C2 C8 H81 108.4(8) . . ?
N1 C8 H81 105.2(7) . . ?
C3 C7 N1 116.52(8) . . ?
C3 C7 C1 112.12(8) . . ?
N1 C7 C1 107.38(8) . . ?
C3 C7 H71 107.1(8) . . ?
N1 C7 H71 105.3(8) . . ?
C1 C7 H71 108.0(8) . . ?
O3 C6 C8 111.54(8) . . ?
O3 C6 H62 108.7(8) . . ?
C8 C6 H62 111.6(8) . . ?
O3 C6 H61 110.0(8) . . ?
C8 C6 H61 105.2(8) . . ?
H62 C6 H61 109.8(11) . . ?
O1 C5 C9 111.22(8) . . ?
O1 C5 H52 111.2(9) . . ?
C9 C5 H52 111.9(8) . . ?
O1 C5 H51 109.5(8) . . ?
C9 C5 H51 104.4(8) . . ?
H52 C5 H51 108.2(12) . . ?
O5 C4 C9 110.73(8) . . ?
O5 C4 H42 110.1(8) . . ?
C9 C4 H42 107.8(8) . . ?
O5 C4 H41 106.7(8) . . ?
C9 C4 H41 111.7(8) . . ?
H42 C4 H41 109.8(11) . . ?
O2 C3 C7 111.09(8) . . ?
O2 C3 H32 109.4(8) . . ?
C7 C3 H32 112.4(8) . . ?
O2 C3 H31 109.7(8) . . ?
C7 C3 H31 105.6(8) . . ?
H32 C3 H31 108.5(11) . . ?
O4 C2 C8 109.46(8) . . ?
O4 C2 H21 112.3(8) . . ?
C8 C2 H21 108.7(8) . . ?
O4 C2 H22 106.4(8) . . ?
C8 C2 H22 110.9(8) . . ?
H21 C2 H22 109.1(12) . . ?
O6 C1 C7 110.21(8) . . ?
O6 C1 H11 106.7(8) . . ?
C7 C1 H11 110.1(8) . . ?
O6 C1 H12 111.3(8) . . ?
C7 C1 H12 108.0(8) . . ?
H11 C1 H12 110.5(12) . . ?

loop_
_geom_bond_atom_site_label_1
_geom_bond_atom_site_label_2
_geom_bond_distance
_geom_bond_site_symmetry_2
_geom_bond_publ_flag
O3 C6 1.4191(12) . ?
O3 H3' 0.779(18) . ?
O6 C1 1.4230(13) . ?
O6 H6' 0.812(17) . ?
O5 C4 1.4332(12) . ?
O5 H5' 0.838(19) . ?
O4 C2 1.4196(13) . ?
O4 H4' 0.802(19) . ?
N1 C8 1.5264(12) . ?
N1 C9 1.5276(11) . ?
N1 C7 1.5297(12) . ?
N1 H1 0.903(14) . ?
O2 C3 1.4234(12) . ?
O2 H2' 0.79(2) . ?
O1 C5 1.4270(12) . ?
O1 H1' 0.815(19) . ?
C9 C5 1.5193(13) . ?
C9 C4 1.5243(13) . ?
C9 H91 0.924(12) . ?
C8 C6 1.5125(13) . ?
C8 C2 1.5254(13) . ?
C8 H81 0.940(13) . ?
C7 C3 1.5177(13) . ?
C7 C1 1.5314(13) . ?
C7 H71 0.957(13) . ?
C6 H62 0.978(14) . ?
C6 H61 0.984(13) . ?
C5 H52 0.965(14) . ?
C5 H51 0.955(14) . ?
C4 H42 0.936(14) . ?
C4 H41 0.958(14) . ?
C3 H32 0.962(14) . ?
C3 H31 0.997(14) . ?
C2 H21 0.947(14) . ?
C2 H22 0.941(14) . ?
C1 H11 0.966(14) . ?
C1 H12 0.978(15) . ?

loop_
_cod_related_entry_id
_cod_related_entry_database
_cod_related_entry_code
1 ChemSpider 30659230
